data_7248244
loop_
_publ_author_name
'Novikov, Anton P.'
'Volkov, Mikhail A.'

_publ_section_title
;
 The influence of the alkoxy substituent length on the crystal structures
 of Tc(v) complexes with pyrazine
;
_journal_issue 12
_journal_name_full CrystEngComm
_journal_page_first 1747
_journal_page_last 1755
_journal_paper_doi 10.1039/D4CE00029C
_journal_volume 26
_journal_year 2024
_chemical_formula_moiety 'C17 H27 Cl2 N4 O2 Tc'
_chemical_formula_sum 'C17 H27 Cl2 N4 O2 Tc'
_chemical_formula_weight 488.32
_space_group_crystal_system triclinic
_space_group_IT_number 2
_space_group_name_Hall '-P 1'
_space_group_name_H-M_alt 'P -1'
_atom_sites_solution_hydrogens geom
_audit_creation_date 2023-07-10
_audit_creation_method
;
Olex2 1.5
(compiled 2023.03.06 svn.rbb2c1857 for OlexSys, GUI svn.r6748)
;
_audit_update_record
;
2023-10-18 deposited with the CCDC.	2024-02-13 downloaded from the CCDC.
;
_cell_angle_alpha 101.141(17)
_cell_angle_beta 99.638(16)
_cell_angle_gamma 90.665(16)
_cell_formula_units_Z 4
_cell_length_a 9.612(4)
_cell_length_b 10.482(4)
_cell_length_c 21.517(8)
_cell_measurement_reflns_used 302
_cell_measurement_temperature 100(2)
_cell_measurement_theta_max 16.262
_cell_measurement_theta_min 2.859
_cell_volume 2094.9(14)
_computing_cell_refinement 'SAINT V8.40B (Bruker, 2020)'
_computing_data_reduction 'SAINT V8.40B (Bruker, 2020)'
_computing_molecular_graphics 'Olex2 1.5 (Dolomanov et al., 2009)'
_computing_publication_material 'Olex2 1.5 (Dolomanov et al., 2009)'
_computing_structure_refinement 'SHELXL 2018/3 (Sheldrick, 2015)'
_diffrn_ambient_temperature 100(2)
_diffrn_measured_fraction_theta_full 0.992
_diffrn_measured_fraction_theta_max 0.992
_diffrn_measurement_device_type 'Bruker KAPPA APEX II area-detector diffractometer'
_diffrn_radiation_type MoK\a
_diffrn_radiation_wavelength 0.71073
_diffrn_reflns_av_R_equivalents 0.3360
_diffrn_reflns_av_unetI/netI 0.4121
_diffrn_reflns_Laue_measured_fraction_full 0.992
_diffrn_reflns_Laue_measured_fraction_max 0.992
_diffrn_reflns_limit_h_max 11
_diffrn_reflns_limit_h_min -11
_diffrn_reflns_limit_k_max 11
_diffrn_reflns_limit_k_min -12
_diffrn_reflns_limit_l_max 25
_diffrn_reflns_limit_l_min -25
_diffrn_reflns_number 24079
_diffrn_reflns_point_group_measured_fraction_full 0.992
_diffrn_reflns_point_group_measured_fraction_max 0.992
_diffrn_reflns_theta_full 25.000
_diffrn_reflns_theta_max 25.000
_diffrn_reflns_theta_min 4.133
_diffrn_source_current 30.0
_diffrn_source_power 1.5
_diffrn_source_voltage 50.0
_exptl_absorpt_coefficient_mu 0.961
_exptl_absorpt_correction_T_max 0.9823
_exptl_absorpt_correction_T_min 0.8161
_exptl_absorpt_correction_type multi-scan
_exptl_absorpt_process_details
;
SADABS-2016/2 (Bruker,2016/2) was used for absorption correction.
wR2(int) was 0.1064 before and 0.0877 after correction.
The Ratio of minimum to maximum transmission is 0.8308.
The \l/2 correction factor is Not present.
;
_exptl_crystal_colour green
_exptl_crystal_colour_primary green
_exptl_crystal_density_diffrn 1.548
_exptl_crystal_description plate
_exptl_crystal_F_000 1000
_exptl_crystal_size_max 0.13
_exptl_crystal_size_mid 0.12
_exptl_crystal_size_min 0.02
_refine_diff_density_max 0.865
_refine_diff_density_min -1.272
_refine_diff_density_rms 0.197
_refine_ls_extinction_method none
_refine_ls_goodness_of_fit_ref 0.935
_refine_ls_hydrogen_treatment constr
_refine_ls_matrix_type full
_refine_ls_number_parameters 469
_refine_ls_number_reflns 7336
_refine_ls_number_restraints 276
_refine_ls_restrained_S_all 0.920
_refine_ls_R_factor_all 0.2912
_refine_ls_R_factor_gt 0.0925
_refine_ls_shift/su_max 0.000
_refine_ls_shift/su_mean 0.000
_refine_ls_structure_factor_coef Fsqd
_refine_ls_weighting_details 'w=1/[\s^2^(Fo^2^)+(0.0609P)^2^] where P=(Fo^2^+2Fc^2^)/3'
_refine_ls_weighting_scheme calc
_refine_ls_wR_factor_gt 0.1586
_refine_ls_wR_factor_ref 0.2352
_reflns_Friedel_coverage 0.000
_reflns_number_gt 2376
_reflns_number_total 7336
_reflns_threshold_expression 'I > 2\s(I)'
_cod_data_source_file d4ce00029c2.cif
_cod_data_source_block mv59
_cod_depositor_comments
;
Adding full bibliography for 7248235--7248244.cif.

2024-09-02
Z value and formula fixed to values more according to usual
chemical conventions.                 miguel
;
_cod_original_formula_sum 'C34 H54 Cl4 N8 O4 Tc2'
_cod_original_formula_weight 976.65
_cod_original_formula_moiety '2(C17 H27 Cl2 N4 O2 Tc)'
_cod_original_formula_units_Z 2
_cod_database_code 7248244
_shelx_shelxl_version_number 2018/3
_shelx_space_group_comment
;
The symmetry employed for this shelxl refinement is uniquely defined
by the following loop, which should always be used as a source of
symmetry information in preference to the above space-group names.
They are only intended as comments.
;
_shelx_estimated_absorpt_t_max 0.981
_shelx_estimated_absorpt_t_min 0.885
_olex2_refinement_description
;
1. Uiso/Uaniso restraints and constraints
Uanis(O2) \\sim Ueq, Uanis(O1) \\sim Ueq, Uanis(O22) \\sim Ueq, Uanis(O21)
\\sim Ueq, Uanis(N3) \\sim Ueq, Uanis(N4) \\sim Ueq, Uanis(N1) \\sim Ueq,
Uanis(N2) \\sim Ueq, Uanis(N23) \\sim Ueq, Uanis(N24) \\sim Ueq, Uanis(N21)
\\sim Ueq, Uanis(N22) \\sim Ueq, Uanis(C8) \\sim Ueq, Uanis(C7) \\sim Ueq,
Uanis(C6) \\sim Ueq, Uanis(C5) \\sim Ueq, Uanis(C4) \\sim Ueq, Uanis(C3) \\sim
Ueq, Uanis(C2) \\sim Ueq, Uanis(C1) \\sim Ueq, Uanis(C9) \\sim Ueq, Uanis(C10)
\\sim Ueq, Uanis(C11) \\sim Ueq, Uanis(C12) \\sim Ueq, Uanis(C13) \\sim Ueq,
Uanis(C14) \\sim Ueq, Uanis(C15) \\sim Ueq, Uanis(C16) \\sim Ueq, Uanis(C17)
\\sim Ueq, Uanis(C25) \\sim Ueq, Uanis(C26) \\sim Ueq, Uanis(C27) \\sim Ueq,
Uanis(C28) \\sim Ueq, Uanis(C21) \\sim Ueq, Uanis(C22) \\sim Ueq, Uanis(C23)
\\sim Ueq, Uanis(C24) \\sim Ueq, Uanis(C29) \\sim Ueq, Uanis(C30) \\sim Ueq,
Uanis(C31) \\sim Ueq, Uanis(C32) \\sim Ueq, Uanis(C33) \\sim Ueq, Uanis(C34)
\\sim Ueq, Uanis(C35) \\sim Ueq, Uanis(C36) \\sim Ueq, Uanis(C37) \\sim Ueq:
with sigma of 0.005 and sigma for terminal atoms of 0.01
2.a Secondary CH2 refined with riding coordinates:
 C9(H9A,H9B), C10(H10A,H10B), C11(H11A,H11B), C12(H12A,H12B), C13(H13A,H13B),
 C14(H14A,H14B), C15(H15A,H15B), C16(H16A,H16B), C29(H29A,H29B), C30(H30A,H30B),
  C31(H31A,H31B), C32(H32A,H32B), C33(H33A,H33B), C34(H34A,H34B), C35(H35A,
 H35B), C36(H36A,H36B)
2.b Me refined with riding coordinates:
 C17(H17A,H17B,H17C), C37(H37A,H37B,H37C)
2.c Aromatic/amide H refined with riding coordinates:
 C8(H8), C7(H7), C6(H6), C5(H5), C4(H4), C3(H3), C2(H2), C1(H1), C25(H25),
 C26(H26), C27(H27), C28(H28), C21(H21), C22(H22), C23(H23), C24(H24)
;
_olex2_submission_special_instructions 'No special instructions were received'

loop_
_space_group_symop_operation_xyz
'x, y, z'
'-x, -y, -z'

loop_
_atom_site_label
_atom_site_type_symbol
_atom_site_fract_x
_atom_site_fract_y
_atom_site_fract_z
_atom_site_U_iso_or_equiv
_atom_site_adp_type
_atom_site_occupancy
_atom_site_site_symmetry_order
_atom_site_calc_flag
_atom_site_refinement_flags_posn
_atom_site_refinement_flags_adp
_atom_site_refinement_flags_occupancy
_atom_site_disorder_assembly
_atom_site_disorder_group
Tc1 Tc 0.49683(19) 0.55620(15) 0.13765(10) 0.0195(4) Uani 1 1 d . . . . .
Tc2 Tc 1.00728(19) -0.05388(15) 0.86432(9) 0.0190(4) Uani 1 1 d . . . . .
Cl1 Cl 0.4848(5) 0.7902(4) 0.1751(2) 0.0266(12) Uani 1 1 d . . . . .
Cl2 Cl 0.5227(4) 0.3283(4) 0.1106(2) 0.0233(12) Uani 1 1 d . . . . .
Cl21 Cl 1.0357(5) 0.1555(4) 0.8321(2) 0.0262(12) Uani 1 1 d . . . . .
Cl22 Cl 0.9668(4) -0.2618(4) 0.8883(2) 0.0219(12) Uani 1 1 d . . . . .
O2 O 0.3806(11) 0.5727(9) 0.0732(5) 0.019(3) Uani 1 1 d . U . . .
O1 O 0.6329(11) 0.5660(10) 0.2106(6) 0.019(3) Uani 1 1 d . U . . .
O22 O 1.1171(10) 0.0097(9) 0.9315(5) 0.017(3) Uani 1 1 d . U . . .
O21 O 0.8682(11) -0.0949(9) 0.7886(5) 0.010(3) Uani 1 1 d . U . . .
N3 N 0.6635(13) 0.5876(11) 0.0886(7) 0.017(3) Uani 1 1 d . U . . .
N4 N 0.8847(14) 0.6222(12) 0.0214(7) 0.019(3) Uani 1 1 d . U . . .
N1 N 0.3337(13) 0.5254(12) 0.1896(7) 0.017(3) Uani 1 1 d . U . . .
N2 N 0.1224(15) 0.4957(12) 0.2613(7) 0.026(4) Uani 1 1 d . U . . .
N23 N 0.8392(13) 0.0208(11) 0.9124(7) 0.016(3) Uani 1 1 d . U . . .
N24 N 0.6190(14) 0.1087(12) 0.9771(7) 0.024(4) Uani 1 1 d . U . . .
N21 N 1.1686(14) -0.1304(12) 0.8130(7) 0.019(3) Uani 1 1 d . U . . .
N22 N 1.3791(14) -0.2270(12) 0.7429(7) 0.023(4) Uani 1 1 d . U . . .
C8 C 0.7851(19) 0.5205(16) 0.0948(9) 0.028(5) Uani 1 1 d . U . . .
H8 H 0.797429 0.460464 0.122974 0.033 Uiso 1 1 calc R U . . .
C7 C 0.8887(18) 0.5396(15) 0.0605(9) 0.019(5) Uani 1 1 d . U . . .
H7 H 0.969969 0.489316 0.065416 0.022 Uiso 1 1 calc R U . . .
C6 C 0.7652(16) 0.6886(14) 0.0152(8) 0.017(4) Uani 1 1 d . U . . .
H6 H 0.754061 0.747245 -0.013633 0.020 Uiso 1 1 calc R U . . .
C5 C 0.6598(18) 0.6742(15) 0.0491(8) 0.024(4) Uani 1 1 d . U . . .
H5 H 0.580544 0.727191 0.044790 0.028 Uiso 1 1 calc R U . . .
C4 C 0.2190(19) 0.5950(16) 0.1876(9) 0.029(5) Uani 1 1 d . U . . .
H4 H 0.209244 0.657909 0.160965 0.035 Uiso 1 1 calc R U . . .
C3 C 0.1139(18) 0.5806(16) 0.2221(9) 0.022(5) Uani 1 1 d . U . . .
H3 H 0.033481 0.632213 0.217975 0.026 Uiso 1 1 calc R U . . .
C2 C 0.2368(18) 0.4263(16) 0.2642(9) 0.030(5) Uani 1 1 d . U . . .
H2 H 0.245751 0.363998 0.291214 0.035 Uiso 1 1 calc R U . . .
C1 C 0.3441(18) 0.4401(15) 0.2299(8) 0.022(4) Uani 1 1 d . U . . .
H1 H 0.425202 0.389520 0.234663 0.027 Uiso 1 1 calc R U . . .
C9 C 0.7341(17) 0.6502(14) 0.2593(8) 0.021(4) Uani 1 1 d . U . . .
H9A H 0.757886 0.728011 0.242734 0.025 Uiso 1 1 calc R U . . .
H9B H 0.821986 0.603458 0.268014 0.025 Uiso 1 1 calc R U . . .
C10 C 0.6806(19) 0.6918(17) 0.3194(9) 0.037(5) Uani 1 1 d . U . . .
H10A H 0.658754 0.614045 0.336448 0.045 Uiso 1 1 calc R U . . .
H10B H 0.591703 0.736910 0.310539 0.045 Uiso 1 1 calc R U . . .
C11 C 0.7908(19) 0.7867(16) 0.3724(9) 0.039(5) Uani 1 1 d . U . . .
H11A H 0.763303 0.793166 0.415207 0.046 Uiso 1 1 calc R U . . .
H11B H 0.886236 0.751583 0.374267 0.046 Uiso 1 1 calc R U . . .
C12 C 0.793(2) 0.9198(16) 0.3554(10) 0.042(5) Uani 1 1 d . U . . .
H12A H 0.696162 0.952653 0.352133 0.050 Uiso 1 1 calc R U . . .
H12B H 0.821461 0.912383 0.312765 0.050 Uiso 1 1 calc R U . . .
C13 C 0.8959(18) 1.0194(15) 0.4061(9) 0.033(5) Uani 1 1 d . U . . .
H13A H 0.864138 1.031783 0.448218 0.040 Uiso 1 1 calc R U . . .
H13B H 0.991821 0.985125 0.411212 0.040 Uiso 1 1 calc R U . . .
C14 C 0.9006(17) 1.1507(14) 0.3846(9) 0.027(4) Uani 1 1 d . U . . .
H14A H 0.805609 1.186871 0.382461 0.032 Uiso 1 1 calc R U . . .
H14B H 0.924062 1.135988 0.340764 0.032 Uiso 1 1 calc R U . . .
C15 C 1.010(2) 1.2526(16) 0.4303(9) 0.040(5) Uani 1 1 d . U . . .
H15A H 0.980303 1.277271 0.472631 0.048 Uiso 1 1 calc R U . . .
H15B H 1.103595 1.213447 0.436873 0.048 Uiso 1 1 calc R U . . .
C16 C 1.023(2) 1.3714(19) 0.4022(11) 0.054(6) Uani 1 1 d . U . . .
H16A H 0.931667 1.414640 0.399563 0.064 Uiso 1 1 calc R U . . .
H16B H 1.042778 1.344927 0.357983 0.064 Uiso 1 1 calc R U . . .
C17 C 1.138(2) 1.4667(19) 0.4412(11) 0.061(7) Uani 1 1 d . U . . .
H17A H 1.141601 1.542524 0.420990 0.092 Uiso 1 1 calc R U . . .
H17B H 1.117414 1.494788 0.484829 0.092 Uiso 1 1 calc R U . . .
H17C H 1.228538 1.425067 0.443243 0.092 Uiso 1 1 calc R U . . .
C25 C 0.8464(16) 0.1367(14) 0.9520(8) 0.014(4) Uani 1 1 d . U . . .
H25 H 0.930414 0.189682 0.958355 0.017 Uiso 1 1 calc R U . . .
C26 C 0.7375(17) 0.1848(15) 0.9846(8) 0.020(4) Uani 1 1 d . U . . .
H26 H 0.746792 0.268952 1.011437 0.024 Uiso 1 1 calc R U . . .
C27 C 0.6095(17) -0.0077(15) 0.9381(8) 0.017(4) Uani 1 1 d . U . . .
H27 H 0.525896 -0.061321 0.931761 0.020 Uiso 1 1 calc R U . . .
C28 C 0.7185(17) -0.0513(16) 0.9071(9) 0.018(4) Uani 1 1 d . U . . .
H28 H 0.708907 -0.135841 0.880650 0.022 Uiso 1 1 calc R U . . .
C21 C 1.1546(17) -0.2520(14) 0.7756(8) 0.016(4) Uani 1 1 d . U . . .
H21 H 1.072621 -0.306479 0.771714 0.019 Uiso 1 1 calc R U . . .
C22 C 1.2631(17) -0.2930(15) 0.7438(8) 0.021(4) Uani 1 1 d . U . . .
H22 H 1.252949 -0.379430 0.719405 0.025 Uiso 1 1 calc R U . . .
C23 C 1.386(2) -0.1082(17) 0.7801(9) 0.028(5) Uani 1 1 d . U . . .
H23 H 1.467257 -0.054529 0.782016 0.034 Uiso 1 1 calc R U . . .
C24 C 1.2869(18) -0.0557(17) 0.8159(9) 0.025(5) Uani 1 1 d . U . . .
H24 H 1.300769 0.029484 0.841675 0.031 Uiso 1 1 calc R U . . .
C29 C 0.7615(18) -0.0381(15) 0.7513(9) 0.027(5) Uani 1 1 d . U . . .
H29A H 0.730053 0.038626 0.779350 0.033 Uiso 1 1 calc R U . . .
H29B H 0.679795 -0.101356 0.736613 0.033 Uiso 1 1 calc R U . . .
C30 C 0.7991(19) 0.0033(17) 0.6952(9) 0.036(5) Uani 1 1 d . U . . .
H30A H 0.823007 -0.073753 0.665003 0.043 Uiso 1 1 calc R U . . .
H30B H 0.884080 0.062884 0.708939 0.043 Uiso 1 1 calc R U . . .
C31 C 0.6787(19) 0.0730(17) 0.6601(9) 0.036(5) Uani 1 1 d . U . . .
H31A H 0.594466 0.012606 0.646205 0.044 Uiso 1 1 calc R U . . .
H31B H 0.653796 0.148670 0.690939 0.044 Uiso 1 1 calc R U . . .
C32 C 0.7135(18) 0.1198(16) 0.6023(9) 0.033(5) Uani 1 1 d . U . . .
H32A H 0.748169 0.046852 0.573135 0.039 Uiso 1 1 calc R U . . .
H32B H 0.789395 0.189056 0.616312 0.039 Uiso 1 1 calc R U . . .
C33 C 0.5842(18) 0.1720(17) 0.5669(9) 0.034(5) Uani 1 1 d . U . . .
H33A H 0.558436 0.251889 0.594697 0.041 Uiso 1 1 calc R U . . .
H33B H 0.504622 0.106966 0.559668 0.041 Uiso 1 1 calc R U . . .
C34 C 0.6022(18) 0.2041(17) 0.5016(9) 0.032(5) Uani 1 1 d . U . . .
H34A H 0.673530 0.276769 0.508890 0.039 Uiso 1 1 calc R U . . .
H34B H 0.637487 0.127403 0.475127 0.039 Uiso 1 1 calc R U . . .
C35 C 0.464(2) 0.2420(18) 0.4649(10) 0.044(6) Uani 1 1 d . U . . .
H35A H 0.393613 0.168146 0.457167 0.053 Uiso 1 1 calc R U . . .
H35B H 0.427296 0.316498 0.492472 0.053 Uiso 1 1 calc R U . . .
C36 C 0.474(2) 0.2789(19) 0.4007(10) 0.054(6) Uani 1 1 d . U . . .
H36A H 0.522244 0.209718 0.375456 0.064 Uiso 1 1 calc R U . . .
H36B H 0.376602 0.281128 0.376616 0.064 Uiso 1 1 calc R U . . .
C37 C 0.549(2) 0.4061(17) 0.4050(10) 0.050(6) Uani 1 1 d . U . . .
H37A H 0.550129 0.421571 0.361612 0.075 Uiso 1 1 calc R U . . .
H37B H 0.500172 0.476005 0.428716 0.075 Uiso 1 1 calc R U . . .
H37C H 0.646145 0.404433 0.427553 0.075 Uiso 1 1 calc R U . . .

loop_
_atom_site_aniso_label
_atom_site_aniso_U_11
_atom_site_aniso_U_22
_atom_site_aniso_U_33
_atom_site_aniso_U_23
_atom_site_aniso_U_13
_atom_site_aniso_U_12
Tc1 0.0177(9) 0.0105(7) 0.0315(12) 0.0068(6) 0.0045(9) 0.0033(6)
Tc2 0.0177(9) 0.0108(7) 0.0299(12) 0.0069(6) 0.0041(9) 0.0037(6)
Cl1 0.034(3) 0.010(2) 0.037(3) 0.004(2) 0.011(3) 0.0063(18)
Cl2 0.025(3) 0.009(2) 0.036(3) 0.0034(19) 0.006(2) 0.0019(17)
Cl21 0.029(3) 0.013(2) 0.039(3) 0.009(2) 0.009(3) 0.0029(18)
Cl22 0.020(3) 0.015(2) 0.035(3) 0.013(2) 0.005(2) 0.0036(17)
O2 0.013(6) 0.015(5) 0.028(7) 0.012(5) -0.005(5) 0.003(4)
O1 0.016(5) 0.019(4) 0.025(5) 0.008(4) 0.003(4) 0.002(4)
O22 0.011(5) 0.017(5) 0.021(6) 0.003(5) 0.000(5) 0.001(4)
O21 0.007(4) 0.010(4) 0.013(5) 0.007(3) -0.003(4) 0.000(3)
N3 0.016(5) 0.015(5) 0.020(5) 0.005(4) 0.003(4) 0.000(4)
N4 0.018(5) 0.017(5) 0.023(5) 0.006(4) 0.001(4) -0.001(4)
N1 0.016(5) 0.019(5) 0.019(5) 0.006(4) 0.007(4) -0.001(4)
N2 0.027(5) 0.022(5) 0.031(6) 0.005(4) 0.006(4) 0.004(4)
N23 0.017(5) 0.014(5) 0.018(5) 0.001(4) 0.002(4) 0.004(4)
N24 0.021(5) 0.023(5) 0.027(6) 0.009(4) 0.003(4) 0.002(4)
N21 0.018(5) 0.019(5) 0.021(5) 0.006(4) 0.001(4) 0.001(4)
N22 0.023(5) 0.018(5) 0.027(6) 0.001(4) 0.002(4) 0.004(4)
C8 0.028(6) 0.025(6) 0.031(7) 0.010(4) 0.005(5) 0.002(4)
C7 0.017(6) 0.017(6) 0.022(6) 0.003(4) 0.005(4) 0.005(4)
C6 0.018(6) 0.012(5) 0.018(6) 0.002(4) 0.000(4) -0.005(4)
C5 0.023(6) 0.022(6) 0.024(6) 0.002(4) 0.000(5) -0.003(4)
C4 0.027(6) 0.029(6) 0.033(7) 0.008(5) 0.006(5) -0.001(4)
C3 0.020(6) 0.024(6) 0.022(6) 0.005(4) 0.007(5) -0.001(4)
C2 0.030(6) 0.029(6) 0.030(6) 0.006(4) 0.007(5) -0.002(4)
C1 0.020(6) 0.021(6) 0.025(6) 0.008(4) -0.003(4) 0.004(4)
C9 0.020(6) 0.022(5) 0.020(6) 0.005(4) 0.002(4) 0.005(4)
C10 0.036(6) 0.036(6) 0.040(7) 0.009(5) 0.005(5) 0.003(4)
C11 0.037(7) 0.036(6) 0.042(7) 0.004(5) 0.006(5) 0.001(4)
C12 0.042(7) 0.039(7) 0.045(7) 0.009(5) 0.006(5) 0.000(5)
C13 0.033(6) 0.032(6) 0.033(7) 0.005(4) 0.004(5) -0.001(4)
C14 0.024(6) 0.025(6) 0.031(6) 0.004(4) 0.004(5) 0.005(4)
C15 0.041(7) 0.036(6) 0.043(7) 0.010(5) 0.004(5) 0.003(5)
C16 0.054(8) 0.052(7) 0.056(8) 0.012(5) 0.010(5) 0.002(5)
C17 0.055(10) 0.058(10) 0.068(11) 0.006(8) 0.011(8) -0.001(8)
C25 0.015(6) 0.011(5) 0.016(6) 0.003(4) 0.003(4) 0.001(4)
C26 0.021(6) 0.017(5) 0.023(6) 0.006(4) 0.004(4) 0.006(4)
C27 0.013(6) 0.016(6) 0.021(6) 0.004(4) 0.002(4) -0.003(4)
C28 0.018(6) 0.019(6) 0.019(6) 0.007(4) 0.002(4) 0.001(4)
C21 0.019(6) 0.016(5) 0.014(6) 0.005(4) 0.002(4) 0.000(4)
C22 0.023(6) 0.019(6) 0.022(6) 0.009(4) 0.005(4) 0.000(4)
C23 0.026(7) 0.029(6) 0.029(7) 0.004(4) 0.008(5) -0.003(4)
C24 0.022(6) 0.026(6) 0.029(7) 0.006(4) 0.007(5) 0.004(4)
C29 0.028(6) 0.027(6) 0.029(6) 0.009(4) 0.007(5) 0.000(4)
C30 0.037(7) 0.034(6) 0.038(7) 0.010(5) 0.006(5) 0.004(4)
C31 0.035(6) 0.037(6) 0.038(7) 0.009(5) 0.007(5) 0.005(4)
C32 0.028(6) 0.034(6) 0.035(7) 0.005(4) 0.006(5) 0.001(4)
C33 0.032(6) 0.034(6) 0.035(7) 0.006(4) 0.004(5) 0.006(4)
C34 0.029(6) 0.032(6) 0.036(7) 0.008(4) 0.003(5) 0.002(4)
C35 0.045(7) 0.044(7) 0.046(7) 0.013(5) 0.009(5) 0.002(5)
C36 0.056(7) 0.052(7) 0.054(8) 0.014(5) 0.008(5) 0.002(5)
C37 0.053(10) 0.047(9) 0.050(10) 0.009(7) 0.010(8) 0.001(7)

loop_
_atom_type_symbol
_atom_type_description
_atom_type_scat_dispersion_real
_atom_type_scat_dispersion_imag
_atom_type_scat_source
C C 0.0033 0.0016 'International Tables Vol C Tables 4.2.6.8 and 6.1.1.4'
H H 0.0000 0.0000 'International Tables Vol C Tables 4.2.6.8 and 6.1.1.4'
Cl Cl 0.1484 0.1585 'International Tables Vol C Tables 4.2.6.8 and 6.1.1.4'
N N 0.0061 0.0033 'International Tables Vol C Tables 4.2.6.8 and 6.1.1.4'
O O 0.0106 0.0060 'International Tables Vol C Tables 4.2.6.8 and 6.1.1.4'
Tc Tc -1.4390 0.7593 'International Tables Vol C Tables 4.2.6.8 and 6.1.1.4'

loop_
_geom_angle_atom_site_label_1
_geom_angle_atom_site_label_2
_geom_angle_atom_site_label_3
_geom_angle
_geom_angle_site_symmetry_1
_geom_angle_site_symmetry_3
_geom_angle_publ_flag
Cl2 Tc1 Cl1 174.6(2) . . ?
O2 Tc1 Cl1 86.9(4) . . ?
O2 Tc1 Cl2 98.5(4) . . ?
O2 Tc1 O1 170.8(5) . . ?
O2 Tc1 N3 89.5(5) . . ?
O2 Tc1 N1 92.2(5) . . ?
O1 Tc1 Cl1 84.7(3) . . ?
O1 Tc1 Cl2 90.0(3) . . ?
O1 Tc1 N3 87.1(5) . . ?
O1 Tc1 N1 91.2(5) . . ?
N3 Tc1 Cl1 90.7(3) . . ?
N3 Tc1 Cl2 89.8(3) . . ?
N3 Tc1 N1 178.3(6) . . ?
N1 Tc1 Cl1 89.0(3) . . ?
N1 Tc1 Cl2 90.3(3) . . ?
Cl22 Tc2 Cl21 175.6(2) . . ?
O22 Tc2 Cl21 86.4(4) . . ?
O22 Tc2 Cl22 97.9(4) . . ?
O22 Tc2 O21 169.3(5) . . ?
O22 Tc2 N23 87.2(5) . . ?
O22 Tc2 N21 95.0(5) . . ?
O21 Tc2 Cl21 85.0(3) . . ?
O21 Tc2 Cl22 90.7(3) . . ?
O21 Tc2 N23 86.3(5) . . ?
O21 Tc2 N21 91.4(5) . . ?
N23 Tc2 Cl21 89.7(4) . . ?
N23 Tc2 Cl22 90.2(4) . . ?
N21 Tc2 Cl21 90.2(4) . . ?
N21 Tc2 Cl22 89.7(4) . . ?
N21 Tc2 N23 177.7(6) . . ?
C9 O1 Tc1 145.7(10) . . ?
C29 O21 Tc2 141.4(10) . . ?
C8 N3 Tc1 121.8(11) . . ?
C5 N3 Tc1 123.5(11) . . ?
C5 N3 C8 114.7(15) . . ?
C7 N4 C6 114.7(15) . . ?
C4 N1 Tc1 121.8(12) . . ?
C4 N1 C1 115.7(15) . . ?
C1 N1 Tc1 122.3(11) . . ?
C2 N2 C3 116.1(16) . . ?
C25 N23 Tc2 123.8(10) . . ?
C25 N23 C28 114.9(14) . . ?
C28 N23 Tc2 121.2(11) . . ?
C27 N24 C26 118.8(15) . . ?
C21 N21 Tc2 121.5(10) . . ?
C24 N21 Tc2 119.7(11) . . ?
C24 N21 C21 118.8(15) . . ?
C22 N22 C23 111.7(15) . . ?
N3 C8 H8 119.9 . . ?
C7 C8 N3 120.3(16) . . ?
C7 C8 H8 119.9 . . ?
N4 C7 C8 125.2(16) . . ?
N4 C7 H7 117.4 . . ?
C8 C7 H7 117.4 . . ?
N4 C6 H6 118.9 . . ?
N4 C6 C5 122.2(15) . . ?
C5 C6 H6 118.9 . . ?
N3 C5 C6 122.7(15) . . ?
N3 C5 H5 118.6 . . ?
C6 C5 H5 118.6 . . ?
N1 C4 H4 118.3 . . ?
N1 C4 C3 123.4(17) . . ?
C3 C4 H4 118.3 . . ?
N2 C3 C4 121.3(17) . . ?
N2 C3 H3 119.4 . . ?
C4 C3 H3 119.4 . . ?
N2 C2 H2 118.4 . . ?
N2 C2 C1 123.3(16) . . ?
C1 C2 H2 118.4 . . ?
N1 C1 C2 120.2(15) . . ?
N1 C1 H1 119.9 . . ?
C2 C1 H1 119.9 . . ?
O1 C9 H9A 109.1 . . ?
O1 C9 H9B 109.1 . . ?
O1 C9 C10 112.5(14) . . ?
H9A C9 H9B 107.8 . . ?
C10 C9 H9A 109.1 . . ?
C10 C9 H9B 109.1 . . ?
C9 C10 H10A 109.1 . . ?
C9 C10 H10B 109.1 . . ?
C9 C10 C11 112.4(15) . . ?
H10A C10 H10B 107.9 . . ?
C11 C10 H10A 109.1 . . ?
C11 C10 H10B 109.1 . . ?
C10 C11 H11A 109.8 . . ?
C10 C11 H11B 109.8 . . ?
H11A C11 H11B 108.3 . . ?
C12 C11 C10 109.3(16) . . ?
C12 C11 H11A 109.8 . . ?
C12 C11 H11B 109.8 . . ?
C11 C12 H12A 109.1 . . ?
C11 C12 H12B 109.1 . . ?
C11 C12 C13 112.3(16) . . ?
H12A C12 H12B 107.9 . . ?
C13 C12 H12A 109.1 . . ?
C13 C12 H12B 109.1 . . ?
C12 C13 H13A 109.6 . . ?
C12 C13 H13B 109.6 . . ?
H13A C13 H13B 108.1 . . ?
C14 C13 C12 110.3(15) . . ?
C14 C13 H13A 109.6 . . ?
C14 C13 H13B 109.6 . . ?
C13 C14 H14A 108.9 . . ?
C13 C14 H14B 108.9 . . ?
C13 C14 C15 113.4(15) . . ?
H14A C14 H14B 107.7 . . ?
C15 C14 H14A 108.9 . . ?
C15 C14 H14B 108.9 . . ?
C14 C15 H15A 109.5 . . ?
C14 C15 H15B 109.5 . . ?
H15A C15 H15B 108.1 . . ?
C16 C15 C14 110.6(16) . . ?
C16 C15 H15A 109.5 . . ?
C16 C15 H15B 109.5 . . ?
C15 C16 H16A 109.1 . . ?
C15 C16 H16B 109.1 . . ?
C15 C16 C17 112.6(19) . . ?
H16A C16 H16B 107.8 . . ?
C17 C16 H16A 109.1 . . ?
C17 C16 H16B 109.1 . . ?
C16 C17 H17A 109.5 . . ?
C16 C17 H17B 109.5 . . ?
C16 C17 H17C 109.5 . . ?
H17A C17 H17B 109.5 . . ?
H17A C17 H17C 109.5 . . ?
H17B C17 H17C 109.5 . . ?
N23 C25 H25 118.0 . . ?
N23 C25 C26 124.0(15) . . ?
C26 C25 H25 118.0 . . ?
N24 C26 C25 118.4(15) . . ?
N24 C26 H26 120.8 . . ?
C25 C26 H26 120.8 . . ?
N24 C27 H27 119.5 . . ?
N24 C27 C28 121.0(16) . . ?
C28 C27 H27 119.5 . . ?
N23 C28 C27 122.9(16) . . ?
N23 C28 H28 118.6 . . ?
C27 C28 H28 118.6 . . ?
N21 C21 H21 121.2 . . ?
N21 C21 C22 117.6(15) . . ?
C22 C21 H21 121.2 . . ?
N22 C22 C21 127.7(16) . . ?
N22 C22 H22 116.2 . . ?
C21 C22 H22 116.2 . . ?
N22 C23 H23 116.6 . . ?
N22 C23 C24 126.8(18) . . ?
C24 C23 H23 116.6 . . ?
N21 C24 C23 117.3(17) . . ?
N21 C24 H24 121.3 . . ?
C23 C24 H24 121.3 . . ?
O21 C29 H29A 108.2 . . ?
O21 C29 H29B 108.2 . . ?
O21 C29 C30 116.2(14) . . ?
H29A C29 H29B 107.4 . . ?
C30 C29 H29A 108.2 . . ?
C30 C29 H29B 108.2 . . ?
C29 C30 H30A 109.1 . . ?
C29 C30 H30B 109.1 . . ?
C29 C30 C31 112.4(15) . . ?
H30A C30 H30B 107.8 . . ?
C31 C30 H30A 109.1 . . ?
C31 C30 H30B 109.1 . . ?
C30 C31 H31A 108.6 . . ?
C30 C31 H31B 108.6 . . ?
H31A C31 H31B 107.6 . . ?
C32 C31 C30 114.4(15) . . ?
C32 C31 H31A 108.6 . . ?
C32 C31 H31B 108.6 . . ?
C31 C32 H32A 109.6 . . ?
C31 C32 H32B 109.6 . . ?
C31 C32 C33 110.3(14) . . ?
H32A C32 H32B 108.1 . . ?
C33 C32 H32A 109.6 . . ?
C33 C32 H32B 109.6 . . ?
C32 C33 H33A 108.6 . . ?
C32 C33 H33B 108.6 . . ?
C32 C33 C34 114.6(15) . . ?
H33A C33 H33B 107.6 . . ?
C34 C33 H33A 108.6 . . ?
C34 C33 H33B 108.6 . . ?
C33 C34 H34A 109.2 . . ?
C33 C34 H34B 109.2 . . ?
H34A C34 H34B 107.9 . . ?
C35 C34 C33 112.0(15) . . ?
C35 C34 H34A 109.2 . . ?
C35 C34 H34B 109.2 . . ?
C34 C35 H35A 108.5 . . ?
C34 C35 H35B 108.5 . . ?
H35A C35 H35B 107.5 . . ?
C36 C35 C34 115.2(17) . . ?
C36 C35 H35A 108.5 . . ?
C36 C35 H35B 108.5 . . ?
C35 C36 H36A 108.5 . . ?
C35 C36 H36B 108.5 . . ?
H36A C36 H36B 107.5 . . ?
C37 C36 C35 115.2(18) . . ?
C37 C36 H36A 108.5 . . ?
C37 C36 H36B 108.5 . . ?
C36 C37 H37A 109.5 . . ?
C36 C37 H37B 109.5 . . ?
C36 C37 H37C 109.5 . . ?
H37A C37 H37B 109.5 . . ?
H37A C37 H37C 109.5 . . ?
H37B C37 H37C 109.5 . . ?

loop_
_geom_bond_atom_site_label_1
_geom_bond_atom_site_label_2
_geom_bond_distance
_geom_bond_site_symmetry_2
_geom_bond_publ_flag
Tc1 Cl1 2.439(4) . ?
Tc1 Cl2 2.373(4) . ?
Tc1 O2 1.668(11) . ?
Tc1 O1 1.853(12) . ?
Tc1 N3 2.116(13) . ?
Tc1 N1 2.128(13) . ?
Tc2 Cl21 2.451(4) . ?
Tc2 Cl22 2.376(4) . ?
Tc2 O22 1.658(11) . ?
Tc2 O21 1.901(11) . ?
Tc2 N23 2.138(12) . ?
Tc2 N21 2.127(13) . ?
O1 C9 1.451(18) . ?
O21 C29 1.405(18) . ?
N3 C8 1.37(2) . ?
N3 C5 1.36(2) . ?
N4 C7 1.32(2) . ?
N4 C6 1.351(18) . ?
N1 C4 1.33(2) . ?
N1 C1 1.35(2) . ?
N2 C3 1.33(2) . ?
N2 C2 1.32(2) . ?
N23 C25 1.335(17) . ?
N23 C28 1.353(19) . ?
N24 C26 1.352(19) . ?
N24 C27 1.333(19) . ?
N21 C21 1.362(18) . ?
N21 C24 1.36(2) . ?
N22 C22 1.311(19) . ?
N22 C23 1.34(2) . ?
C8 H8 0.9500 . ?
C8 C7 1.37(2) . ?
C7 H7 0.9500 . ?
C6 H6 0.9500 . ?
C6 C5 1.37(2) . ?
C5 H5 0.9500 . ?
C4 H4 0.9500 . ?
C4 C3 1.37(2) . ?
C3 H3 0.9500 . ?
C2 H2 0.9500 . ?
C2 C1 1.39(2) . ?
C1 H1 0.9500 . ?
C9 H9A 0.9900 . ?
C9 H9B 0.9900 . ?
C9 C10 1.46(2) . ?
C10 H10A 0.9900 . ?
C10 H10B 0.9900 . ?
C10 C11 1.60(2) . ?
C11 H11A 0.9900 . ?
C11 H11B 0.9900 . ?
C11 C12 1.51(2) . ?
C12 H12A 0.9900 . ?
C12 H12B 0.9900 . ?
C12 C13 1.56(2) . ?
C13 H13A 0.9900 . ?
C13 H13B 0.9900 . ?
C13 C14 1.54(2) . ?
C14 H14A 0.9900 . ?
C14 H14B 0.9900 . ?
C14 C15 1.56(2) . ?
C15 H15A 0.9900 . ?
C15 H15B 0.9900 . ?
C15 C16 1.50(2) . ?
C16 H16A 0.9900 . ?
C16 H16B 0.9900 . ?
C16 C17 1.50(2) . ?
C17 H17A 0.9800 . ?
C17 H17B 0.9800 . ?
C17 H17C 0.9800 . ?
C25 H25 0.9500 . ?
C25 C26 1.40(2) . ?
C26 H26 0.9500 . ?
C27 H27 0.9500 . ?
C27 C28 1.37(2) . ?
C28 H28 0.9500 . ?
C21 H21 0.9500 . ?
C21 C22 1.37(2) . ?
C22 H22 0.9500 . ?
C23 H23 0.9500 . ?
C23 C24 1.38(2) . ?
C24 H24 0.9500 . ?
C29 H29A 0.9900 . ?
C29 H29B 0.9900 . ?
C29 C30 1.46(2) . ?
C30 H30A 0.9900 . ?
C30 H30B 0.9900 . ?
C30 C31 1.54(2) . ?
C31 H31A 0.9900 . ?
C31 H31B 0.9900 . ?
C31 C32 1.51(2) . ?
C32 H32A 0.9900 . ?
C32 H32B 0.9900 . ?
C32 C33 1.51(2) . ?
C33 H33A 0.9900 . ?
C33 H33B 0.9900 . ?
C33 C34 1.54(2) . ?
C34 H34A 0.9900 . ?
C34 H34B 0.9900 . ?
C34 C35 1.53(2) . ?
C35 H35A 0.9900 . ?
C35 H35B 0.9900 . ?
C35 C36 1.52(3) . ?
C36 H36A 0.9900 . ?
C36 H36B 0.9900 . ?
C36 C37 1.49(2) . ?
C37 H37A 0.9800 . ?
C37 H37B 0.9800 . ?
C37 H37C 0.9800 . ?

loop_
_geom_hbond_atom_site_label_D
_geom_hbond_atom_site_label_H
_geom_hbond_atom_site_label_A
_geom_hbond_distance_DH
_geom_hbond_distance_HA
_geom_hbond_distance_DA
_geom_hbond_angle_DHA
_geom_hbond_site_symmetry_A
_geom_hbond_publ_flag
C7 H7 N4 0.95 2.62 3.31(2) 129.5 2_765 yes
C27 H27 N24 0.95 2.70 3.36(2) 127.0 2_657 yes

loop_
_geom_torsion_atom_site_label_1
_geom_torsion_atom_site_label_2
_geom_torsion_atom_site_label_3
_geom_torsion_atom_site_label_4
_geom_torsion
_geom_torsion_site_symmetry_1
_geom_torsion_site_symmetry_2
_geom_torsion_site_symmetry_3
_geom_torsion_site_symmetry_4
_geom_torsion_publ_flag
Tc1 O1 C9 C10 99.5(19) . . . . ?
Tc1 N3 C8 C7 177.6(12) . . . . ?
Tc1 N3 C5 C6 -176.6(12) . . . . ?
Tc1 N1 C4 C3 -177.8(13) . . . . ?
Tc1 N1 C1 C2 178.0(12) . . . . ?
Tc2 O21 C29 C30 97.9(19) . . . . ?
Tc2 N23 C25 C26 -178.6(12) . . . . ?
Tc2 N23 C28 C27 178.8(13) . . . . ?
Tc2 N21 C21 C22 179.4(11) . . . . ?
Tc2 N21 C24 C23 -177.8(13) . . . . ?
Cl1 Tc1 O1 C9 -21.2(17) . . . . ?
Cl2 Tc1 O1 C9 159.5(17) . . . . ?
O1 C9 C10 C11 -178.8(14) . . . . ?
O21 C29 C30 C31 -176.0(15) . . . . ?
N3 Tc1 O1 C9 69.8(18) . . . . ?
N3 C8 C7 N4 2(3) . . . . ?
N4 C6 C5 N3 -4(3) . . . . ?
N1 Tc1 O1 C9 -110.1(18) . . . . ?
N1 C4 C3 N2 1(3) . . . . ?
N2 C2 C1 N1 -2(3) . . . . ?
N23 C25 C26 N24 2(3) . . . . ?
N24 C27 C28 N23 -2(3) . . . . ?
N21 C21 C22 N22 -3(3) . . . . ?
N22 C23 C24 N21 -1(3) . . . . ?
C8 N3 C5 C6 4(2) . . . . ?
C7 N4 C6 C5 2(2) . . . . ?
C6 N4 C7 C8 -2(3) . . . . ?
C5 N3 C8 C7 -3(2) . . . . ?
C4 N1 C1 C2 2(2) . . . . ?
C3 N2 C2 C1 1(3) . . . . ?
C2 N2 C3 C4 -1(3) . . . . ?
C1 N1 C4 C3 -2(3) . . . . ?
C9 C10 C11 C12 75.0(19) . . . . ?
C10 C11 C12 C13 178.7(15) . . . . ?
C11 C12 C13 C14 176.7(15) . . . . ?
C12 C13 C14 C15 -175.6(15) . . . . ?
C13 C14 C15 C16 172.7(15) . . . . ?
C14 C15 C16 C17 -174.3(16) . . . . ?
C25 N23 C28 C27 2(2) . . . . ?
C26 N24 C27 C28 1(3) . . . . ?
C27 N24 C26 C25 -1(2) . . . . ?
C28 N23 C25 C26 -2(2) . . . . ?
C21 N21 C24 C23 0(3) . . . . ?
C22 N22 C23 C24 0(3) . . . . ?
C23 N22 C22 C21 2(3) . . . . ?
C24 N21 C21 C22 1(2) . . . . ?
C29 C30 C31 C32 179.0(16) . . . . ?
C30 C31 C32 C33 173.3(16) . . . . ?
C31 C32 C33 C34 -171.6(15) . . . . ?
C32 C33 C34 C35 173.7(15) . . . . ?
C33 C34 C35 C36 178.4(16) . . . . ?
C34 C35 C36 C37 -71(2) . . . . ?
